data_1540482
loop_
_publ_author_name
'Shen, De-Yang'
'Nguyen, Thi Ngan'
'Wu, Shwu-Jen'
'Shiao, Young-Ji'
'Hung, Hsin-Yi'
'Kuo, Ping-Chung'
'Kuo, Daih-Huang'
'Thang, Tran Dinh'
'Wu, Tian-Shung'

_publ_section_title
;
 \g- and \d-Lactams from the Leaves of Clausena lansium.
;
_journal_issue 11
_journal_name_full 'Journal of natural products'
_journal_page_first 2521
_journal_page_last 2530
_journal_paper_doi 10.1021/acs.jnatprod.5b00148
_journal_volume 78
_journal_year 2015
_chemical_absolute_configuration rm
_chemical_formula_moiety 'C19 H21 N O3'
_chemical_formula_sum 'C19 H21 N O3'
_chemical_formula_weight 311.37
_space_group_crystal_system monoclinic
_space_group_IT_number 4
_space_group_name_Hall 'P 2yb'
_space_group_name_H-M_alt 'P 1 21 1'
_symmetry_space_group_name_Hall 'P 2yb'
_symmetry_space_group_name_H-M 'P 1 21 1'
_atom_sites_solution_hydrogens geom
_audit_creation_method SHELXL-2014/6
_cell_angle_alpha 90
_cell_angle_beta 103.0150(10)
_cell_angle_gamma 90
_cell_formula_units_Z 2
_cell_length_a 8.5617(2)
_cell_length_b 5.50850(10)
_cell_length_c 17.2021(5)
_cell_measurement_reflns_used 4890
_cell_measurement_temperature 100(2)
_cell_measurement_theta_max 69.0995
_cell_measurement_theta_min 5.2784
_cell_volume 790.45(3)
_computing_cell_refinement 'SAINT V8.34A (Bruker AXS Inc., 2013)'
_computing_data_collection 'APEX2 (Bruker AXS, 2010)'
_computing_data_reduction 'SAINT V8.34A (Bruker AXS Inc., 2013)'
_computing_molecular_graphics 'SHELXTL (Sheldrick, 2008)'
_computing_publication_material SHELXTL
_computing_structure_refinement 'SHELXL-2014/6 (Sheldrick, 2014)'
_diffrn_ambient_temperature 100(2)
_diffrn_detector_area_resol_mean 8.3333
_diffrn_measured_fraction_theta_full 0.993
_diffrn_measured_fraction_theta_max 0.981
_diffrn_measurement_device_type 'Bruker APEX-II CCD'
_diffrn_measurement_method '\f and \w scans'
_diffrn_radiation_type CuK\a
_diffrn_radiation_wavelength 1.54178
_diffrn_reflns_av_R_equivalents 0.0209
_diffrn_reflns_av_unetI/netI 0.0239
_diffrn_reflns_laue_measured_fraction_full 0.993
_diffrn_reflns_laue_measured_fraction_max 0.981
_diffrn_reflns_limit_h_max 9
_diffrn_reflns_limit_h_min -10
_diffrn_reflns_limit_k_max 6
_diffrn_reflns_limit_k_min -3
_diffrn_reflns_limit_l_max 20
_diffrn_reflns_limit_l_min -20
_diffrn_reflns_number 5748
_diffrn_reflns_point_group_measured_fraction_full 0.736
_diffrn_reflns_point_group_measured_fraction_max 0.726
_diffrn_reflns_theta_full 67.679
_diffrn_reflns_theta_max 69.093
_diffrn_reflns_theta_min 5.278
_exptl_absorpt_coefficient_mu 0.710
_exptl_absorpt_correction_T_max 0.9492
_exptl_absorpt_correction_T_min 0.8771
_exptl_absorpt_correction_type multi-scan
_exptl_absorpt_process_details 'SADABS V2014/4 (Bruker AXS Inc.)'
_exptl_crystal_colour Colorless
_exptl_crystal_density_diffrn 1.308
_exptl_crystal_density_meas ?
_exptl_crystal_density_method 'not measured'
_exptl_crystal_description Lump
_exptl_crystal_F_000 332
_exptl_crystal_size_max 0.20
_exptl_crystal_size_mid 0.13
_exptl_crystal_size_min 0.12
_refine_diff_density_max 0.197
_refine_diff_density_min -0.161
_refine_diff_density_rms 0.035
_refine_ls_abs_structure_details
;
 Flack x determined using 523 quotients [(I+)-(I-)]/[(I+)+(I-)]
 (Parsons, Flack and Wagner, Acta Cryst. B69 (2013) 249-259).
;
_refine_ls_abs_structure_Flack 0.00(10)
_refine_ls_extinction_method none
_refine_ls_goodness_of_fit_ref 1.039
_refine_ls_hydrogen_treatment constr
_refine_ls_matrix_type full
_refine_ls_number_parameters 211
_refine_ls_number_reflns 2138
_refine_ls_number_restraints 1
_refine_ls_restrained_S_all 1.039
_refine_ls_R_factor_all 0.0291
_refine_ls_R_factor_gt 0.0288
_refine_ls_shift/su_max 0.003
_refine_ls_shift/su_mean 0.000
_refine_ls_structure_factor_coef Fsqd
_refine_ls_weighting_details 'w=1/[\s^2^(Fo^2^)+(0.0475P)^2^+0.1454P] where P=(Fo^2^+2Fc^2^)/3'
_refine_ls_weighting_scheme calc
_refine_ls_wR_factor_gt 0.0739
_refine_ls_wR_factor_ref 0.0741
_reflns_Friedel_coverage 0.330
_reflns_friedel_fraction_full 0.414
_reflns_friedel_fraction_max 0.406
_reflns_number_gt 2107
_reflns_number_total 2138
_reflns_threshold_expression 'I > 2\s(I)'
_cod_data_source_file 1.cif
_cod_data_source_block cu_141134lt_0m
_cod_depositor_comments
;
The following automatic conversions were performed:

'_exptl_crystal_density_meas' value 'not measured' was changed to '?'
- the value is perceived as not measured.

Automatic conversion script
Id: cif_fix_values 3271 2015-04-21 07:52:19Z andrius 

 Adding full bibliography for 1540475--1540484.cif.
;
_cod_database_code 1540482
_shelx_space_group_comment
;
The symmetry employed for this shelxl refinement is uniquely defined
by the following loop, which should always be used as a source of
symmetry information in preference to the above space-group names.
They are only intended as comments.
;
_shelxl_version_number 2014/6

loop_
_space_group_symop_operation_xyz
'x, y, z'
'-x, y+1/2, -z'

loop_
_atom_site_label
_atom_site_type_symbol
_atom_site_fract_x
_atom_site_fract_y
_atom_site_fract_z
_atom_site_U_iso_or_equiv
_atom_site_adp_type
_atom_site_occupancy
_atom_site_site_symmetry_order
_atom_site_calc_flag
_atom_site_refinement_flags_posn
_atom_site_refinement_flags_adp
O1 O 0.96536(16) 0.4351(3) 0.60129(8) 0.0233(3) Uani 1 1 d . .
H6 H 1.0244 0.4665 0.5697 0.035 Uiso 1 1 calc R U
O2 O 0.80828(14) 0.0704(3) 0.48038(7) 0.0240(3) Uani 1 1 d . .
O3 O 0.57663(14) 0.2118(3) 0.67647(7) 0.0221(3) Uani 1 1 d . .
N1 N 0.74311(17) -0.0796(3) 0.59289(9) 0.0191(3) Uani 1 1 d . .
C1 C 1.3491(2) -0.0801(4) 0.87054(11) 0.0232(4) Uani 1 1 d . .
H1 H 1.4438 -0.1240 0.9084 0.028 Uiso 1 1 calc R U
C2 C 1.2895(2) -0.2293(4) 0.80590(11) 0.0235(4) Uani 1 1 d . .
H21 H 1.3429 -0.3768 0.7997 0.028 Uiso 1 1 calc R U
C3 C 1.1516(2) -0.1641(4) 0.74987(11) 0.0210(4) Uani 1 1 d . .
H3 H 1.1114 -0.2673 0.7056 0.025 Uiso 1 1 calc R U
C4 C 1.07218(19) 0.0521(4) 0.75839(10) 0.0177(4) Uani 1 1 d . .
C5 C 0.92611(19) 0.1288(4) 0.69556(10) 0.0171(4) Uani 1 1 d . .
H20 H 0.8817 0.2797 0.7147 0.020 Uiso 1 1 calc R U
C6 C 0.79198(19) -0.0652(4) 0.67965(10) 0.0179(4) Uani 1 1 d . .
H7 H 0.8372 -0.2250 0.7014 0.021 Uiso 1 1 calc R U
C7 C 0.64901(19) 0.0010(4) 0.71615(10) 0.0188(4) Uani 1 1 d . .
H11 H 0.5695 -0.1348 0.7056 0.023 Uiso 1 1 calc R U
C8 C 0.70197(19) 0.0385(4) 0.80608(10) 0.0187(4) Uani 1 1 d . .
C9 C 0.6657(2) 0.2516(4) 0.84093(11) 0.0220(4) Uani 1 1 d . .
H15 H 0.6114 0.3783 0.8082 0.026 Uiso 1 1 calc R U
C10 C 0.7080(2) 0.2822(4) 0.92322(11) 0.0265(4) Uani 1 1 d . .
H12 H 0.6807 0.4283 0.9464 0.032 Uiso 1 1 calc R U
C11 C 0.7897(2) 0.1013(4) 0.97160(11) 0.0255(4) Uani 1 1 d . .
H2 H 0.8181 0.1219 1.0279 0.031 Uiso 1 1 calc R U
C12 C 1.1321(2) 0.1981(4) 0.82439(10) 0.0204(4) Uani 1 1 d . .
H4 H 1.0780 0.3441 0.8317 0.024 Uiso 1 1 calc R U
C13 C 1.2703(2) 0.1323(4) 0.87972(10) 0.0234(4) Uani 1 1 d . .
H5 H 1.3108 0.2345 0.9242 0.028 Uiso 1 1 calc R U
C14 C 0.9625(2) 0.1829(4) 0.61345(10) 0.0188(4) Uani 1 1 d . .
H19 H 1.0685 0.1111 0.6108 0.023 Uiso 1 1 calc R U
C15 C 0.82873(19) 0.0550(4) 0.55365(10) 0.0187(4) Uani 1 1 d . .
C16 C 0.4071(2) 0.2185(5) 0.67000(11) 0.0271(5) Uani 1 1 d . .
H8 H 0.3568 0.0802 0.6381 0.041 Uiso 1 1 calc R U
H9 H 0.3635 0.3701 0.6440 0.041 Uiso 1 1 calc R U
H10 H 0.3849 0.2100 0.7234 0.041 Uiso 1 1 calc R U
C17 C 0.8296(2) -0.1108(4) 0.93704(11) 0.0248(4) Uani 1 1 d . .
H14 H 0.8874 -0.2349 0.9697 0.030 Uiso 1 1 calc R U
C18 C 0.7854(2) -0.1423(4) 0.85507(11) 0.0222(4) Uani 1 1 d . .
H13 H 0.8123 -0.2888 0.8320 0.027 Uiso 1 1 calc R U
C19 C 0.6196(2) -0.2496(4) 0.55439(11) 0.0250(4) Uani 1 1 d . .
H16 H 0.6184 -0.2595 0.4974 0.038 Uiso 1 1 calc R U
H17 H 0.5148 -0.1935 0.5612 0.038 Uiso 1 1 calc R U
H18 H 0.6423 -0.4104 0.5787 0.038 Uiso 1 1 calc R U

loop_
_atom_site_aniso_label
_atom_site_aniso_U_11
_atom_site_aniso_U_22
_atom_site_aniso_U_33
_atom_site_aniso_U_23
_atom_site_aniso_U_13
_atom_site_aniso_U_12
O1 0.0274(7) 0.0211(7) 0.0244(6) 0.0005(6) 0.0119(5) -0.0039(6)
O2 0.0216(6) 0.0322(8) 0.0190(6) -0.0028(6) 0.0060(5) 0.0000(6)
O3 0.0141(6) 0.0279(8) 0.0257(6) 0.0083(6) 0.0071(5) 0.0041(6)
N1 0.0172(6) 0.0207(9) 0.0193(7) -0.0032(7) 0.0037(5) -0.0019(6)
C1 0.0168(8) 0.0307(11) 0.0214(8) 0.0073(9) 0.0026(6) -0.0023(8)
C2 0.0192(8) 0.0212(11) 0.0307(10) 0.0022(8) 0.0066(7) 0.0007(8)
C3 0.0181(8) 0.0203(10) 0.0246(9) -0.0038(8) 0.0047(7) -0.0022(8)
C4 0.0149(7) 0.0205(10) 0.0187(8) 0.0006(8) 0.0061(6) -0.0028(8)
C5 0.0149(7) 0.0178(9) 0.0189(8) -0.0015(7) 0.0047(6) -0.0017(7)
C6 0.0147(8) 0.0200(10) 0.0188(8) -0.0003(8) 0.0036(6) -0.0005(8)
C7 0.0139(7) 0.0213(10) 0.0216(8) 0.0036(8) 0.0049(6) -0.0006(7)
C8 0.0129(7) 0.0216(10) 0.0224(8) 0.0020(8) 0.0055(6) -0.0030(8)
C9 0.0191(8) 0.0206(10) 0.0260(9) 0.0032(8) 0.0043(7) -0.0008(8)
C10 0.0288(10) 0.0244(11) 0.0268(9) -0.0036(9) 0.0070(8) -0.0041(9)
C11 0.0222(8) 0.0330(12) 0.0206(8) 0.0004(9) 0.0031(7) -0.0070(9)
C12 0.0202(8) 0.0224(10) 0.0204(8) -0.0017(8) 0.0087(7) -0.0015(8)
C13 0.0210(8) 0.0315(12) 0.0180(8) -0.0028(8) 0.0049(7) -0.0059(8)
C14 0.0157(8) 0.0204(10) 0.0212(9) -0.0008(8) 0.0063(7) 0.0004(7)
C15 0.0150(7) 0.0202(10) 0.0218(8) -0.0022(8) 0.0057(6) 0.0037(8)
C16 0.0145(8) 0.0427(13) 0.0242(9) 0.0049(9) 0.0045(7) 0.0056(9)
C17 0.0193(8) 0.0300(12) 0.0251(9) 0.0082(9) 0.0048(7) 0.0000(8)
C18 0.0200(8) 0.0223(11) 0.0259(9) 0.0042(8) 0.0084(7) 0.0009(8)
C19 0.0229(9) 0.0260(11) 0.0249(9) -0.0038(9) 0.0026(7) -0.0055(9)

loop_
_atom_type_symbol
_atom_type_description
_atom_type_scat_dispersion_real
_atom_type_scat_dispersion_imag
_atom_type_scat_source
C C 0.0181 0.0091 'International Tables Vol C Tables 4.2.6.8 and 6.1.1.4'
H H 0.0000 0.0000 'International Tables Vol C Tables 4.2.6.8 and 6.1.1.4'
N N 0.0311 0.0180 'International Tables Vol C Tables 4.2.6.8 and 6.1.1.4'
O O 0.0492 0.0322 'International Tables Vol C Tables 4.2.6.8 and 6.1.1.4'

loop_
_geom_angle_atom_site_label_1
_geom_angle_atom_site_label_2
_geom_angle_atom_site_label_3
_geom_angle
C14 O1 H6 109.5
C7 O3 C16 112.63(15)
C15 N1 C19 123.75(15)
C15 N1 C6 115.17(14)
C19 N1 C6 120.81(15)
C13 C1 C2 119.68(17)
C13 C1 H1 120.2
C2 C1 H1 120.2
C1 C2 C3 120.29(19)
C1 C2 H21 119.9
C3 C2 H21 119.9
C2 C3 C4 120.32(18)
C2 C3 H3 119.8
C4 C3 H3 119.8
C12 C4 C3 118.68(16)
C12 C4 C5 120.91(18)
C3 C4 C5 120.38(16)
C4 C5 C14 113.71(14)
C4 C5 C6 113.19(15)
C14 C5 C6 105.45(14)
C4 C5 H20 108.1
C14 C5 H20 108.1
C6 C5 H20 108.1
N1 C6 C7 111.03(13)
N1 C6 C5 104.43(13)
C7 C6 C5 113.02(15)
N1 C6 H7 109.4
C7 C6 H7 109.4
C5 C6 H7 109.4
O3 C7 C8 112.05(15)
O3 C7 C6 107.40(14)
C8 C7 C6 111.32(13)
O3 C7 H11 108.7
C8 C7 H11 108.7
C6 C7 H11 108.7
C9 C8 C18 118.59(16)
C9 C8 C7 120.64(16)
C18 C8 C7 120.77(17)
C8 C9 C10 120.75(18)
C8 C9 H15 119.6
C10 C9 H15 119.6
C11 C10 C9 120.4(2)
C11 C10 H12 119.8
C9 C10 H12 119.8
C10 C11 C17 119.25(17)
C10 C11 H2 120.4
C17 C11 H2 120.4
C13 C12 C4 120.58(19)
C13 C12 H4 119.7
C4 C12 H4 119.7
C1 C13 C12 120.44(18)
C1 C13 H5 119.8
C12 C13 H5 119.8
O1 C14 C15 113.02(15)
O1 C14 C5 109.94(15)
C15 C14 C5 104.60(14)
O1 C14 H19 109.7
C15 C14 H19 109.7
C5 C14 H19 109.7
O2 C15 N1 126.06(17)
O2 C15 C14 124.57(16)
N1 C15 C14 109.32(14)
O3 C16 H8 109.5
O3 C16 H9 109.5
H8 C16 H9 109.5
O3 C16 H10 109.5
H8 C16 H10 109.5
H9 C16 H10 109.5
C18 C17 C11 120.27(18)
C18 C17 H14 119.9
C11 C17 H14 119.9
C17 C18 C8 120.74(19)
C17 C18 H13 119.6
C8 C18 H13 119.6
N1 C19 H16 109.5
N1 C19 H17 109.5
H16 C19 H17 109.5
N1 C19 H18 109.5
H16 C19 H18 109.5
H17 C19 H18 109.5

loop_
_geom_bond_atom_site_label_1
_geom_bond_atom_site_label_2
_geom_bond_distance
O1 C14 1.406(2)
O1 H6 0.8400
O2 C15 1.236(2)
O3 C7 1.417(2)
O3 C16 1.4310(19)
N1 C15 1.329(2)
N1 C19 1.456(2)
N1 C6 1.459(2)
C1 C13 1.377(3)
C1 C2 1.384(3)
C1 H1 0.9500
C2 C3 1.392(3)
C2 H21 0.9500
C3 C4 1.395(3)
C3 H3 0.9500
C4 C12 1.392(3)
C4 C5 1.517(2)
C5 C14 1.542(2)
C5 C6 1.547(2)
C5 H20 1.0000
C6 C7 1.540(2)
C6 H7 1.0000
C7 C8 1.525(2)
C7 H11 1.0000
C8 C9 1.385(3)
C8 C18 1.393(3)
C9 C10 1.390(3)
C9 H15 0.9500
C10 C11 1.383(3)
C10 H12 0.9500
C11 C17 1.388(3)
C11 H2 0.9500
C12 C13 1.389(3)
C12 H4 0.9500
C13 H5 0.9500
C14 C15 1.528(2)
C14 H19 1.0000
C16 H8 0.9800
C16 H9 0.9800
C16 H10 0.9800
C17 C18 1.386(3)
C17 H14 0.9500
C18 H13 0.9500
C19 H16 0.9800
C19 H17 0.9800
C19 H18 0.9800
